data_8000107
loop_
_publ_author_name
'Umemiya, Masamichi'
'Goto, Makoto'
'Kobayashi, Norihito'
'Takaishi, Shinya'
'Kajiwara, Takashi'
'Yamashita, Masahiro'
'Miyasaka, Hitoshi'
'Sugiura, Ken-ichi'
'Watanabe, Harutaka'
'Suzuki, Daichi'
'Ito, Hiroshi'
'Kuroda, Shin-ichi'

_publ_section_title
;
 New Charge-transfer Salts Based on Unsymmetrical Donor DMET and Metal
 Complex Anions: (DMET)3[Cr(isoq)2(NCS)4] and
 (DMET)3[Cr(phen)(NCS)4]&#x00B7;CH3CN
;
_journal_issue 4
_journal_name_full 'Chemistry Letters'
_journal_page_first 368
_journal_paper_doi 10.1246/cl.2006.368
_journal_volume 35
_journal_year 2006
_chemical_formula_sum 'C48 H41 Cr N7 S16 Se6'
_chemical_formula_weight 1754.60
_space_group_IT_number 14
_symmetry_space_group_name_Hall '-P 2ybc'
_symmetry_space_group_name_H-M 'P 1 21/c 1'
_atom_sites_solution_hydrogens geom
_atom_sites_solution_primary direct
_atom_sites_solution_secondary difmap
_audit_creation_method SHELXL-97
_cell_angle_alpha 90.00
_cell_angle_beta 90.256(3)
_cell_angle_gamma 90.00
_cell_formula_units_Z 4
_cell_length_a 21.485(2)
_cell_length_b 14.1419(13)
_cell_length_c 20.4642(19)
_cell_measurement_temperature 120(2)
_cell_measurement_theta_max 27.5
_cell_volume 6217.8(10)
_computing_structure_refinement 'SHELXL-97 (Sheldrick, 1997)'
_computing_structure_solution 'SHELXS-97 (Sheldrick, 1990)'
_diffrn_ambient_temperature 120(2)
_diffrn_measured_fraction_theta_full 0.994
_diffrn_measured_fraction_theta_max 0.994
_diffrn_radiation_monochromator graphite
_diffrn_radiation_source 'fine-focus sealed tube'
_diffrn_radiation_type MoK\a
_diffrn_radiation_wavelength 0.71073
_diffrn_reflns_av_R_equivalents 0.0495
_diffrn_reflns_av_sigmaI/netI 0.0866
_diffrn_reflns_limit_h_max 22
_diffrn_reflns_limit_h_min -27
_diffrn_reflns_limit_k_max 18
_diffrn_reflns_limit_k_min -18
_diffrn_reflns_limit_l_max 25
_diffrn_reflns_limit_l_min -26
_diffrn_reflns_number 44977
_diffrn_reflns_theta_full 27.57
_diffrn_reflns_theta_max 27.57
_diffrn_reflns_theta_min 0.95
_exptl_absorpt_coefficient_mu 4.276
_exptl_absorpt_correction_T_max 0.8146
_exptl_absorpt_correction_T_min 0.4818
_exptl_crystal_density_diffrn 1.874
_exptl_crystal_density_method 'not measured'
_exptl_crystal_F_000 3448
_exptl_crystal_size_max 0.20
_exptl_crystal_size_mid 0.20
_exptl_crystal_size_min 0.05
_refine_diff_density_max 0.838
_refine_diff_density_min -0.611
_refine_diff_density_rms 0.177
_refine_ls_extinction_method none
_refine_ls_goodness_of_fit_ref 1.080
_refine_ls_hydrogen_treatment mixed
_refine_ls_matrix_type full
_refine_ls_number_parameters 710
_refine_ls_number_reflns 14311
_refine_ls_number_restraints 0
_refine_ls_restrained_S_all 1.080
_refine_ls_R_factor_all 0.0708
_refine_ls_R_factor_gt 0.0345
_refine_ls_shift/su_max 0.011
_refine_ls_shift/su_mean 0.000
_refine_ls_structure_factor_coef Fsqd
_refine_ls_weighting_details 'calc w=1/[\s^2^(Fo^2^)+(0.0170P)^2^+0.0000P] where P=(Fo^2^+2Fc^2^)/3'
_refine_ls_weighting_scheme calc
_refine_ls_wR_factor_gt 0.0593
_refine_ls_wR_factor_ref 0.0896
_reflns_number_gt 8419
_reflns_number_total 14311
_reflns_threshold_expression >2sigma(I)
_cod_data_source_file 35-368sup2.cif
_cod_data_source_block 0911b
_cod_depositor_comments
;
The following automatic conversions were performed:
'_atom_site_symetry_multiplicity' tag replaced with
'_atom_site_symmetry_multiplicity'.

Automatic conversion script
Id: cif_correct_tags 1440 2010-10-19 06:21:57Z saulius 
;
_cod_database_code 8000107

loop_
_symmetry_equiv_pos_as_xyz
'x, y, z'
'-x, y+1/2, -z+1/2'
'-x, -y, -z'
'x, -y-1/2, z-1/2'

loop_
_atom_site_label
_atom_site_type_symbol
_atom_site_fract_x
_atom_site_fract_y
_atom_site_fract_z
_atom_site_U_iso_or_equiv
_atom_site_adp_type
_atom_site_occupancy
_atom_site_symmetry_multiplicity
_atom_site_calc_flag
_atom_site_refinement_flags
Se1 Se 0.51863(3) 0.13039(4) 0.08566(2) 0.01868(12) Uani 1 1 d .
Se2 Se 0.55285(3) 0.12560(4) -0.06506(2) 0.01935(13) Uani 1 1 d .
Se3 Se 0.43215(3) 0.38478(4) 0.06607(2) 0.01881(13) Uani 1 1 d .
Se4 Se 0.46761(3) 0.37310(4) -0.08369(2) 0.01785(12) Uani 1 1 d .
Se5 Se 0.39112(3) 0.24900(4) 0.22519(3) 0.02604(15) Uani 1 1 d .
Se6 Se 0.39192(3) 0.02404(4) 0.21903(3) 0.02615(15) Uani 1 1 d .
S1 S 0.23444(7) 0.13504(11) 0.02554(6) 0.0282(3) Uani 1 1 d .
S2 S 0.26960(7) 0.12218(11) -0.14071(6) 0.0305(4) Uani 1 1 d .
S3 S 0.37126(6) 0.13752(9) 0.04453(6) 0.0186(3) Uani 1 1 d .
S4 S 0.39981(6) 0.13067(9) -0.09642(6) 0.0193(3) Uani 1 1 d .
S5 S 0.58003(7) 0.38270(9) 0.10222(6) 0.0189(3) Uani 1 1 d .
S6 S 0.61617(6) 0.37122(9) -0.03546(5) 0.0169(3) Uani 1 1 d .
S7 S 0.70614(7) 0.37317(10) 0.15598(6) 0.0273(3) Uani 1 1 d .
S8 S 0.75168(7) 0.35714(10) -0.00697(6) 0.0246(3) Uani 1 1 d .
S9 S 0.54467(7) 0.23729(10) 0.26000(7) 0.0269(4) Uani 1 1 d .
S10 S 0.54233(7) 0.02857(10) 0.25230(7) 0.0265(4) Uani 1 1 d .
S11 S 0.67333(8) 0.24102(10) 0.31861(7) 0.0302(4) Uani 1 1 d .
S12 S 0.66852(8) 0.00515(11) 0.31014(7) 0.0339(4) Uani 1 1 d .
S13 S 0.14545(7) 0.38091(10) -0.15173(6) 0.0286(3) Uani 1 1 d .
S14 S -0.13586(8) 0.13420(11) -0.20746(7) 0.0390(4) Uani 1 1 d .
S15 S -0.18021(7) 0.12960(10) 0.10002(7) 0.0321(4) Uani 1 1 d .
S16 S -0.14883(8) 0.56824(11) -0.09247(8) 0.0419(4) Uani 1 1 d .
C1 C 0.1937(3) 0.1933(3) -0.0409(2) 0.0247(13) Uani 1 1 d .
H1 H 0.1501 0.2051 -0.0278 0.030 Uiso 1 1 calc R
H2 H 0.2135 0.2553 -0.0494 0.030 Uiso 1 1 calc R
C2 C 0.1941(2) 0.1349(4) -0.1032(2) 0.0272(13) Uani 1 1 d .
H3 H 0.1655 0.1646 -0.1352 0.033 Uiso 1 1 calc R
H4 H 0.1777 0.0711 -0.0932 0.033 Uiso 1 1 calc R
C3 C 0.3081(2) 0.1305(3) -0.0097(2) 0.0204(12) Uani 1 1 d .
C4 C 0.3209(2) 0.1266(3) -0.0742(2) 0.0196(12) Uani 1 1 d .
C5 C 0.4285(2) 0.1297(3) -0.0162(2) 0.0170(11) Uani 1 1 d .
C6 C 0.4897(2) 0.1286(3) -0.0016(2) 0.0172(11) Uani 1 1 d .
C7 C 0.6037(2) 0.1232(3) 0.0613(2) 0.0182(12) Uani 1 1 d .
C8 C 0.6184(2) 0.1196(3) -0.0020(2) 0.0185(12) Uani 1 1 d .
C9 C 0.6480(2) 0.1224(3) 0.1181(2) 0.0202(12) Uani 1 1 d .
H5 H 0.6908 0.1224 0.1020 0.030 Uiso 1 1 calc R
H6 H 0.6409 0.0656 0.1445 0.030 Uiso 1 1 calc R
H7 H 0.6411 0.1788 0.1450 0.030 Uiso 1 1 calc R
C10 C 0.6822(2) 0.1132(3) -0.0305(2) 0.0229(13) Uani 1 1 d .
H8 H 0.6920 0.1724 -0.0531 0.034 Uiso 1 1 calc R
H9 H 0.6838 0.0606 -0.0616 0.034 Uiso 1 1 calc R
H10 H 0.7126 0.1026 0.0046 0.034 Uiso 1 1 calc R
C11 C 0.3029(2) 0.3846(3) 0.0318(2) 0.0203(12) Uani 1 1 d .
H11 H 0.2722 0.3779 -0.0034 0.030 Uiso 1 1 calc R
H12 H 0.2967 0.4452 0.0541 0.030 Uiso 1 1 calc R
H13 H 0.2979 0.3328 0.0631 0.030 Uiso 1 1 calc R
C12 C 0.3376(2) 0.3736(3) -0.1169(2) 0.0216(12) Uani 1 1 d .
H14 H 0.2949 0.3754 -0.1004 0.032 Uiso 1 1 calc R
H15 H 0.3439 0.3151 -0.1418 0.032 Uiso 1 1 calc R
H16 H 0.3447 0.4282 -0.1454 0.032 Uiso 1 1 calc R
C13 C 0.3673(2) 0.3815(3) 0.0036(2) 0.0171(12) Uani 1 1 d .
C14 C 0.3827(2) 0.3765(3) -0.0604(2) 0.0170(11) Uani 1 1 d .
C15 C 0.4950(2) 0.3778(3) 0.0034(2) 0.0166(11) Uani 1 1 d .
C16 C 0.5563(2) 0.3764(3) 0.0209(2) 0.0173(11) Uani 1 1 d .
C17 C 0.6591(2) 0.3725(3) 0.0861(2) 0.0195(12) Uani 1 1 d .
C18 C 0.6761(2) 0.3662(3) 0.0221(2) 0.0188(12) Uani 1 1 d .
C19 C 0.7844(3) 0.3786(4) 0.1241(2) 0.0272(14) Uani 1 1 d .
H17 H 0.8106 0.4149 0.1552 0.033 Uiso 1 1 calc R
H18 H 0.8013 0.3136 0.1221 0.033 Uiso 1 1 calc R
C20 C 0.7903(3) 0.4232(4) 0.0570(2) 0.0243(13) Uani 1 1 d .
H19 H 0.8350 0.4291 0.0461 0.029 Uiso 1 1 calc R
H20 H 0.7726 0.4878 0.0585 0.029 Uiso 1 1 calc R
C21 C 0.2578(3) 0.2451(4) 0.2043(2) 0.0310(15) Uani 1 1 d .
H21 H 0.2321 0.2211 0.1683 0.046 Uiso 1 1 calc R
H22 H 0.2707 0.3101 0.1947 0.046 Uiso 1 1 calc R
H23 H 0.2338 0.2441 0.2449 0.046 Uiso 1 1 calc R
C22 C 0.2589(3) 0.0277(4) 0.2000(2) 0.0299(15) Uani 1 1 d .
H24 H 0.2325 0.0302 0.2389 0.045 Uiso 1 1 calc R
H25 H 0.2726 -0.0375 0.1926 0.045 Uiso 1 1 calc R
H26 H 0.2352 0.0499 0.1620 0.045 Uiso 1 1 calc R
C23 C 0.3144(3) 0.1838(4) 0.2119(2) 0.0253(14) Uani 1 1 d .
C24 C 0.3145(3) 0.0898(4) 0.2100(2) 0.0242(14) Uani 1 1 d .
C25 C 0.4380(3) 0.1366(4) 0.2355(2) 0.0244(13) Uani 1 1 d .
C26 C 0.4986(3) 0.1342(3) 0.2497(2) 0.0198(12) Uani 1 1 d .
C27 C 0.6082(3) 0.1775(4) 0.2925(2) 0.0261(14) Uani 1 1 d .
C28 C 0.6078(3) 0.0806(4) 0.2887(2) 0.0259(14) Uani 1 1 d .
C29 C 0.7331(3) 0.1729(4) 0.2789(3) 0.054(2) Uani 1 1 d .
H27 H 0.7271 0.1797 0.2311 0.065 Uiso 1 1 calc R
H28 H 0.7737 0.2021 0.2898 0.065 Uiso 1 1 calc R
C30 C 0.7374(3) 0.0731(4) 0.2933(4) 0.060(2) Uani 1 1 d .
H29 H 0.7654 0.0663 0.3315 0.072 Uiso 1 1 calc R
H30 H 0.7584 0.0427 0.2559 0.072 Uiso 1 1 calc R
C31 C -0.0288(3) 0.4124(4) 0.0902(2) 0.0248(14) Uani 1 1 d .
H31 H -0.0480 0.4617 0.0658 0.030 Uiso 1 1 calc R
C32 C -0.0202(3) 0.4242(4) 0.1578(3) 0.0310(15) Uani 1 1 d .
H32 H -0.0351 0.4794 0.1791 0.037 Uiso 1 1 calc R
C33 C 0.0101(3) 0.3546(4) 0.1929(3) 0.0319(15) Uani 1 1 d .
H33 H 0.0163 0.3618 0.2386 0.038 Uiso 1 1 calc R
C34 C 0.0316(3) 0.2737(4) 0.1613(3) 0.0263(14) Uani 1 1 d .
C35 C 0.0189(2) 0.2664(3) 0.0939(2) 0.0205(13) Uani 1 1 d .
C36 C 0.0658(3) 0.1993(4) 0.1920(3) 0.0362(16) Uani 1 1 d .
H34 H 0.0753 0.2040 0.2373 0.043 Uiso 1 1 calc R
C37 C 0.0368(2) 0.1844(3) 0.0592(2) 0.0203(13) Uani 1 1 d .
C38 C 0.0849(3) 0.1233(4) 0.1588(3) 0.0332(15) Uani 1 1 d .
H35 H 0.1081 0.0758 0.1809 0.040 Uiso 1 1 calc R
C39 C 0.0711(3) 0.1116(4) 0.0904(3) 0.0271(14) Uani 1 1 d .
C40 C 0.0368(3) 0.1056(3) -0.0394(3) 0.0254(14) Uani 1 1 d .
H36 H 0.0248 0.1020 -0.0841 0.030 Uiso 1 1 calc R
C41 C 0.0893(3) 0.0349(4) 0.0513(3) 0.0310(15) Uani 1 1 d .
H37 H 0.1129 -0.0153 0.0698 0.037 Uiso 1 1 calc R
C42 C 0.0729(3) 0.0324(4) -0.0129(3) 0.0286(14) Uani 1 1 d .
H38 H 0.0860 -0.0187 -0.0397 0.034 Uiso 1 1 calc R
C43 C 0.0847(3) 0.3583(3) -0.1074(2) 0.0201(12) Uani 1 1 d .
C44 C -0.0930(3) 0.1879(4) -0.1535(3) 0.0249(14) Uani 1 1 d .
C45 C -0.1375(3) 0.1882(3) 0.0488(3) 0.0209(13) Uani 1 1 d .
C46 C -0.1104(3) 0.4750(4) -0.0704(2) 0.0240(13) Uani 1 1 d .
C47 C -0.0679(3) 0.0402(4) 0.2153(3) 0.0425(18) Uani 1 1 d .
C48 C -0.0833(3) 0.1145(4) 0.2611(3) 0.0460(18) Uani 1 1 d .
H39 H -0.1116 0.0896 0.2943 0.069 Uiso 1 1 calc R
H40 H -0.1036 0.1667 0.2377 0.069 Uiso 1 1 calc R
H41 H -0.0452 0.1376 0.2822 0.069 Uiso 1 1 calc R
N1 N -0.0112(2) 0.3354(3) 0.05951(19) 0.0195(10) Uani 1 1 d .
N2 N 0.0189(2) 0.1791(3) -0.0048(2) 0.0199(10) Uani 1 1 d .
N3 N 0.0403(2) 0.3427(3) -0.0762(2) 0.0234(11) Uani 1 1 d .
N4 N -0.0615(2) 0.2261(3) -0.1157(2) 0.0265(12) Uani 1 1 d .
N5 N -0.1066(2) 0.2298(3) 0.0120(2) 0.0231(11) Uani 1 1 d .
N6 N -0.0830(2) 0.4079(3) -0.0536(2) 0.0240(11) Uani 1 1 d .
N7 N -0.0565(3) -0.0181(4) 0.1805(3) 0.076(2) Uani 1 1 d .
Cr1 Cr -0.03567(4) 0.29100(6) -0.03407(4) 0.0202(2) Uani 1 1 d .

loop_
_atom_site_aniso_label
_atom_site_aniso_U_11
_atom_site_aniso_U_22
_atom_site_aniso_U_33
_atom_site_aniso_U_23
_atom_site_aniso_U_13
_atom_site_aniso_U_12
Se1 0.0188(3) 0.0244(3) 0.0129(2) 0.0002(2) -0.0006(2) -0.0012(3)
Se2 0.0216(3) 0.0235(3) 0.0129(2) -0.0001(2) 0.0002(2) 0.0003(3)
Se3 0.0208(3) 0.0235(3) 0.0121(2) 0.0002(2) 0.0021(2) -0.0009(3)
Se4 0.0212(3) 0.0201(3) 0.0122(2) 0.0000(2) 0.0020(2) 0.0006(3)
Se5 0.0282(4) 0.0290(3) 0.0209(3) 0.0024(3) 0.0008(3) -0.0035(3)
Se6 0.0253(4) 0.0298(3) 0.0234(3) -0.0025(3) 0.0023(3) -0.0022(3)
S1 0.0189(8) 0.0383(9) 0.0273(7) 0.0097(7) 0.0020(6) 0.0003(7)
S2 0.0246(9) 0.0466(9) 0.0202(7) 0.0014(7) -0.0079(6) -0.0011(8)
S3 0.0182(8) 0.0226(7) 0.0150(6) 0.0018(6) -0.0001(6) 0.0005(6)
S4 0.0212(8) 0.0226(7) 0.0141(6) 0.0010(6) -0.0023(6) 0.0000(7)
S5 0.0223(8) 0.0219(7) 0.0124(6) 0.0000(6) 0.0010(6) -0.0001(6)
S6 0.0182(8) 0.0193(7) 0.0133(6) -0.0005(6) 0.0014(5) -0.0003(6)
S7 0.0263(9) 0.0378(8) 0.0176(7) 0.0009(7) -0.0041(6) -0.0001(8)
S8 0.0195(8) 0.0317(8) 0.0227(7) -0.0079(6) 0.0019(6) -0.0007(7)
S9 0.0293(10) 0.0283(8) 0.0231(7) 0.0026(6) -0.0012(7) -0.0049(7)
S10 0.0251(9) 0.0301(8) 0.0244(8) -0.0048(7) 0.0005(7) -0.0038(7)
S11 0.0299(10) 0.0353(9) 0.0254(8) -0.0032(7) -0.0008(7) -0.0086(7)
S12 0.0288(10) 0.0371(9) 0.0357(9) 0.0090(7) 0.0039(8) 0.0019(8)
S13 0.0274(9) 0.0321(8) 0.0263(7) 0.0015(7) 0.0043(7) -0.0042(7)
S14 0.0453(11) 0.0310(9) 0.0404(9) -0.0023(8) -0.0178(8) -0.0069(9)
S15 0.0285(9) 0.0267(8) 0.0411(8) 0.0088(8) 0.0092(7) 0.0025(8)
S16 0.0279(10) 0.0346(9) 0.0634(11) 0.0219(9) 0.0060(9) 0.0095(8)
C1 0.023(4) 0.019(3) 0.032(3) 0.004(3) -0.006(3) 0.001(3)
C2 0.019(3) 0.022(3) 0.040(3) 0.001(3) -0.009(3) -0.002(3)
C3 0.019(3) 0.019(3) 0.023(3) 0.004(3) -0.003(2) 0.001(3)
C4 0.018(3) 0.019(3) 0.023(3) 0.001(3) -0.005(2) 0.000(3)
C5 0.022(3) 0.014(3) 0.014(2) 0.002(2) 0.003(2) -0.002(3)
C6 0.020(3) 0.018(3) 0.014(2) 0.000(2) 0.001(2) -0.001(3)
C7 0.017(3) 0.017(3) 0.021(3) 0.001(2) -0.001(2) 0.000(2)
C8 0.021(3) 0.013(3) 0.021(3) 0.002(2) -0.002(2) -0.003(2)
C9 0.021(3) 0.025(3) 0.015(2) 0.002(2) -0.003(2) -0.001(3)
C10 0.022(3) 0.023(3) 0.024(3) 0.003(2) 0.001(3) 0.001(3)
C11 0.021(3) 0.021(3) 0.019(3) -0.003(2) 0.002(2) 0.001(3)
C12 0.027(3) 0.019(3) 0.018(3) 0.000(2) 0.000(2) 0.001(3)
C13 0.022(3) 0.010(3) 0.019(3) 0.000(2) -0.002(2) 0.000(2)
C14 0.020(3) 0.012(3) 0.018(3) 0.002(2) 0.002(2) 0.001(2)
C15 0.022(3) 0.015(3) 0.013(2) 0.002(2) 0.003(2) 0.001(2)
C16 0.023(3) 0.015(3) 0.014(2) 0.000(2) 0.002(2) 0.001(3)
C17 0.026(3) 0.013(3) 0.019(3) 0.001(2) -0.002(2) 0.000(3)
C18 0.022(3) 0.015(3) 0.020(3) -0.003(2) -0.001(2) 0.000(3)
C19 0.027(4) 0.028(3) 0.027(3) 0.000(3) -0.007(3) 0.003(3)
C20 0.016(3) 0.028(3) 0.029(3) -0.004(3) -0.002(3) -0.004(3)
C21 0.036(4) 0.034(3) 0.023(3) -0.003(3) -0.006(3) 0.001(3)
C22 0.028(4) 0.033(3) 0.028(3) 0.000(3) -0.002(3) -0.005(3)
C23 0.026(4) 0.039(4) 0.010(3) 0.001(3) 0.000(3) -0.004(3)
C24 0.024(4) 0.038(3) 0.011(3) 0.002(2) 0.002(3) 0.000(3)
C25 0.034(4) 0.030(3) 0.010(2) 0.000(2) 0.001(2) -0.006(3)
C26 0.024(3) 0.021(3) 0.015(2) 0.000(2) 0.004(2) -0.001(3)
C27 0.022(4) 0.046(4) 0.010(3) -0.003(3) 0.003(3) -0.010(3)
C28 0.024(4) 0.041(4) 0.013(3) 0.006(3) 0.004(3) 0.000(3)
C29 0.036(5) 0.048(4) 0.078(5) 0.002(4) 0.021(4) -0.005(4)
C30 0.029(5) 0.051(5) 0.099(6) 0.008(4) 0.005(4) -0.006(4)
C31 0.022(4) 0.021(3) 0.031(3) -0.001(3) 0.001(3) 0.000(3)
C32 0.034(4) 0.031(3) 0.028(3) -0.009(3) 0.002(3) 0.001(3)
C33 0.040(4) 0.037(4) 0.019(3) -0.002(3) -0.002(3) -0.007(3)
C34 0.027(4) 0.027(3) 0.025(3) 0.005(3) -0.004(3) -0.006(3)
C35 0.016(3) 0.021(3) 0.024(3) 0.004(2) 0.001(3) -0.003(2)
C36 0.036(4) 0.043(4) 0.030(3) 0.012(3) -0.009(3) -0.007(3)
C37 0.014(3) 0.019(3) 0.027(3) 0.004(2) 0.001(3) -0.004(2)
C38 0.023(4) 0.032(3) 0.044(4) 0.020(3) -0.008(3) 0.001(3)
C39 0.017(3) 0.023(3) 0.041(3) 0.013(3) 0.001(3) -0.004(3)
C40 0.022(3) 0.021(3) 0.033(3) -0.001(3) 0.005(3) -0.004(3)
C41 0.016(3) 0.019(3) 0.057(4) 0.013(3) 0.008(3) 0.002(3)
C42 0.020(4) 0.020(3) 0.046(4) -0.003(3) 0.007(3) 0.000(3)
C43 0.029(4) 0.013(3) 0.018(3) -0.001(2) -0.011(3) 0.002(3)
C44 0.026(4) 0.020(3) 0.029(3) 0.007(3) 0.006(3) 0.001(3)
C45 0.017(3) 0.017(3) 0.028(3) -0.006(2) -0.010(3) 0.006(2)
C46 0.020(3) 0.026(3) 0.025(3) 0.001(3) 0.004(3) -0.007(3)
C47 0.058(5) 0.040(4) 0.029(4) -0.002(3) -0.010(4) 0.015(4)
C48 0.058(5) 0.040(4) 0.040(4) -0.009(3) 0.003(4) -0.001(4)
N1 0.018(3) 0.020(2) 0.020(2) -0.0007(19) 0.001(2) -0.001(2)
N2 0.019(3) 0.016(2) 0.024(2) -0.001(2) 0.003(2) -0.003(2)
N3 0.024(3) 0.019(2) 0.027(3) 0.001(2) 0.003(2) -0.001(2)
N4 0.027(3) 0.025(3) 0.027(3) 0.000(2) -0.003(2) -0.003(2)
N5 0.020(3) 0.021(3) 0.028(3) 0.001(2) 0.000(2) 0.001(2)
N6 0.026(3) 0.021(2) 0.025(3) 0.004(2) 0.001(2) 0.001(2)
N7 0.120(7) 0.066(4) 0.041(4) -0.016(3) -0.028(4) 0.049(4)
Cr1 0.0210(6) 0.0182(4) 0.0213(5) 0.0008(4) -0.0004(4) 0.0002(4)

loop_
_atom_type_symbol
_atom_type_description
_atom_type_scat_dispersion_real
_atom_type_scat_dispersion_imag
_atom_type_scat_source
C C 0.0033 0.0016 'International Tables Vol C Tables 4.2.6.8 and 6.1.1.4'
H H 0.0000 0.0000 'International Tables Vol C Tables 4.2.6.8 and 6.1.1.4'
N N 0.0061 0.0033 'International Tables Vol C Tables 4.2.6.8 and 6.1.1.4'
S S 0.1246 0.1234 'International Tables Vol C Tables 4.2.6.8 and 6.1.1.4'
Cr Cr 0.3209 0.6236 'International Tables Vol C Tables 4.2.6.8 and 6.1.1.4'
Se Se -0.0929 2.2259 'International Tables Vol C Tables 4.2.6.8 and 6.1.1.4'

loop_
_geom_angle_atom_site_label_1
_geom_angle_atom_site_label_2
_geom_angle_atom_site_label_3
_geom_angle
C6 Se1 C7 93.7(2)
C6 Se2 C8 93.8(2)
C15 Se3 C13 93.8(2)
C15 Se4 C14 93.3(2)
C25 Se5 C23 94.0(2)
C25 Se6 C24 93.5(2)
C3 S1 C1 98.2(2)
C4 S2 C2 103.3(2)
C3 S3 C5 95.2(2)
C5 S4 C4 95.3(2)
C17 S5 C16 95.5(2)
C16 S6 C18 95.7(2)
C17 S7 C19 103.9(2)
C18 S8 C20 98.1(2)
C27 S9 C26 94.7(3)
C28 S10 C26 94.8(3)
C27 S11 C29 99.1(3)
C28 S12 C30 103.9(3)
C2 C1 S1 112.2(4)
C1 C2 S2 114.8(4)
C4 C3 S1 126.6(4)
C4 C3 S3 117.3(4)
S1 C3 S3 116.0(3)
C3 C4 S2 129.1(4)
C3 C4 S4 117.0(4)
S2 C4 S4 113.9(3)
C6 C5 S4 123.3(4)
C6 C5 S3 121.9(4)
S4 C5 S3 114.7(3)
C5 C6 Se2 123.5(4)
C5 C6 Se1 121.8(4)
Se2 C6 Se1 114.7(3)
C8 C7 C9 126.8(5)
C8 C7 Se1 119.3(4)
C9 C7 Se1 113.9(3)
C7 C8 C10 127.0(5)
C7 C8 Se2 118.5(4)
C10 C8 Se2 114.5(3)
C14 C13 C11 127.1(5)
C14 C13 Se3 118.3(4)
C11 C13 Se3 114.6(3)
C13 C14 C12 125.8(5)
C13 C14 Se4 119.1(4)
C12 C14 Se4 115.1(3)
C16 C15 Se3 121.4(4)
C16 C15 Se4 123.2(4)
Se3 C15 Se4 115.4(3)
C15 C16 S6 123.0(4)
C15 C16 S5 121.9(4)
S6 C16 S5 115.1(3)
C18 C17 S5 116.9(4)
C18 C17 S7 129.1(4)
S5 C17 S7 114.0(3)
C17 C18 S8 126.0(4)
C17 C18 S6 116.5(4)
S8 C18 S6 117.5(3)
C20 C19 S7 115.2(4)
C19 C20 S8 113.6(4)
C24 C23 C21 125.2(6)
C24 C23 Se5 119.0(5)
C21 C23 Se5 115.8(4)
C23 C24 C22 126.0(6)
C23 C24 Se6 119.0(5)
C22 C24 Se6 114.9(4)
C26 C25 Se5 124.4(4)
C26 C25 Se6 121.6(4)
Se5 C25 Se6 114.0(3)
C25 C26 S10 123.2(4)
C25 C26 S9 123.2(4)
S10 C26 S9 113.3(3)
C28 C27 S9 117.4(4)
C28 C27 S11 122.4(5)
S9 C27 S11 119.7(3)
C27 C28 S12 126.4(5)
C27 C28 S10 116.6(5)
S12 C28 S10 116.7(3)
C30 C29 S11 118.3(5)
C29 C30 S12 120.6(5)
N1 C31 C32 122.2(5)
C33 C32 C31 119.2(5)
C32 C33 C34 120.0(5)
C33 C34 C35 116.9(5)
C33 C34 C36 124.8(5)
C35 C34 C36 118.3(5)
N1 C35 C34 122.8(5)
N1 C35 C37 117.2(4)
C34 C35 C37 120.0(5)
C38 C36 C34 121.8(5)
N2 C37 C35 116.8(5)
N2 C37 C39 122.5(5)
C35 C37 C39 120.7(5)
C36 C38 C39 121.7(5)
C41 C39 C37 116.7(5)
C41 C39 C38 125.9(5)
C37 C39 C38 117.4(5)
N2 C40 C42 122.6(5)
C42 C41 C39 120.0(5)
C41 C42 C40 119.7(5)
N3 C43 S13 178.9(5)
N4 C44 S14 178.8(6)
N5 C45 S15 179.6(6)
N6 C46 S16 179.0(5)
N7 C47 C48 179.0(9)
C31 N1 C35 118.9(4)
C31 N1 Cr1 128.2(4)
C35 N1 Cr1 112.1(3)
C40 N2 C37 118.4(5)
C40 N2 Cr1 128.3(4)
C37 N2 Cr1 113.3(3)
C43 N3 Cr1 167.9(4)
C44 N4 Cr1 159.7(5)
C45 N5 Cr1 164.5(4)
C46 N6 Cr1 174.4(4)
N6 Cr1 N4 94.32(18)
N6 Cr1 N3 91.57(18)
N4 Cr1 N3 91.82(18)
N6 Cr1 N5 93.71(18)
N4 Cr1 N5 89.19(18)
N3 Cr1 N5 174.53(18)
N6 Cr1 N2 172.88(17)
N4 Cr1 N2 92.62(17)
N3 Cr1 N2 86.64(17)
N5 Cr1 N2 87.95(17)
N6 Cr1 N1 93.49(17)
N4 Cr1 N1 169.61(17)
N3 Cr1 N1 94.79(17)
N5 Cr1 N1 83.48(17)
N2 Cr1 N1 79.81(16)

loop_
_geom_bond_atom_site_label_1
_geom_bond_atom_site_label_2
_geom_bond_distance
Se1 C6 1.887(5)
Se1 C7 1.899(5)
Se2 C6 1.883(5)
Se2 C8 1.907(5)
Se3 C15 1.869(5)
Se3 C13 1.887(5)
Se4 C15 1.875(5)
Se4 C14 1.888(5)
Se5 C25 1.893(5)
Se5 C23 1.908(6)
Se6 C25 1.904(5)
Se6 C24 1.913(6)
S1 C3 1.742(5)
S1 C1 1.812(5)
S2 C4 1.750(5)
S2 C2 1.806(5)
S3 C3 1.753(5)
S3 C5 1.757(5)
S4 C5 1.751(5)
S4 C4 1.758(5)
S5 C17 1.739(5)
S5 C16 1.740(5)
S6 C16 1.732(5)
S6 C18 1.742(5)
S7 C17 1.747(5)
S7 C19 1.809(6)
S8 C18 1.737(5)
S8 C20 1.807(5)
S9 C27 1.736(6)
S9 C26 1.774(5)
S10 C28 1.751(6)
S10 C26 1.765(5)
S11 C27 1.744(6)
S11 C29 1.801(6)
S12 C28 1.740(6)
S12 C30 1.799(6)
S13 C43 1.624(6)
S14 C44 1.622(6)
S15 C45 1.623(6)
S16 C46 1.620(6)
C1 C2 1.519(6)
C3 C4 1.350(6)
C5 C6 1.347(7)
C7 C8 1.336(6)
C7 C9 1.499(6)
C8 C10 1.494(7)
C11 C13 1.502(7)
C12 C14 1.507(6)
C13 C14 1.353(6)
C15 C16 1.364(7)
C17 C18 1.364(6)
C19 C20 1.516(6)
C21 C23 1.499(7)
C22 C24 1.496(7)
C23 C24 1.330(7)
C25 C26 1.334(7)
C27 C28 1.372(7)
C29 C30 1.445(8)
C31 N1 1.313(6)
C31 C32 1.406(7)
C32 C33 1.380(7)
C33 C34 1.394(7)
C34 C35 1.408(7)
C34 C36 1.427(7)
C35 N1 1.365(6)
C35 C37 1.415(7)
C36 C38 1.338(7)
C37 N2 1.365(6)
C37 C39 1.417(7)
C38 C39 1.438(7)
C39 C41 1.403(7)
C40 N2 1.317(6)
C40 C42 1.401(7)
C41 C42 1.360(7)
C43 N3 1.172(6)
C44 N4 1.160(6)
C45 N5 1.166(6)
C46 N6 1.167(6)
C47 N7 1.119(7)
C47 C48 1.446(7)
N1 Cr1 2.080(4)
N2 Cr1 2.056(4)
N3 Cr1 1.989(5)
N4 Cr1 1.983(4)
N5 Cr1 1.993(5)
N6 Cr1 1.981(4)

loop_
_geom_torsion_atom_site_label_1
_geom_torsion_atom_site_label_2
_geom_torsion_atom_site_label_3
_geom_torsion_atom_site_label_4
_geom_torsion
C3 S1 C1 C2 62.0(4)
S1 C1 C2 S2 -67.9(5)
C4 S2 C2 C1 30.3(4)
C1 S1 C3 C4 -28.3(5)
C1 S1 C3 S3 148.3(3)
C5 S3 C3 C4 -3.0(5)
C5 S3 C3 S1 -180.0(3)
S1 C3 C4 S2 -1.7(8)
S3 C3 C4 S2 -178.3(3)
S1 C3 C4 S4 175.8(3)
S3 C3 C4 S4 -0.8(6)
C2 S2 C4 C3 5.1(6)
C2 S2 C4 S4 -172.5(3)
C5 S4 C4 C3 4.1(5)
C5 S4 C4 S2 -177.9(3)
C4 S4 C5 C6 177.6(5)
C4 S4 C5 S3 -6.1(3)
C3 S3 C5 C6 -177.8(4)
C3 S3 C5 S4 5.8(3)
S4 C5 C6 Se2 -1.2(7)
S3 C5 C6 Se2 -177.3(2)
S4 C5 C6 Se1 178.6(2)
S3 C5 C6 Se1 2.5(6)
C8 Se2 C6 C5 -177.5(4)
C8 Se2 C6 Se1 2.7(3)
C7 Se1 C6 C5 178.1(4)
C7 Se1 C6 Se2 -2.1(3)
C6 Se1 C7 C8 0.2(4)
C6 Se1 C7 C9 -179.9(4)
C9 C7 C8 C10 0.5(9)
Se1 C7 C8 C10 -179.6(4)
C9 C7 C8 Se2 -178.1(4)
Se1 C7 C8 Se2 1.8(6)
C6 Se2 C8 C7 -2.8(4)
C6 Se2 C8 C10 178.5(4)
C15 Se3 C13 C14 -0.5(4)
C15 Se3 C13 C11 179.4(4)
C11 C13 C14 C12 0.3(8)
Se3 C13 C14 C12 -179.8(4)
C11 C13 C14 Se4 -179.9(4)
Se3 C13 C14 Se4 0.0(5)
C15 Se4 C14 C13 0.5(4)
C15 Se4 C14 C12 -179.7(3)
C13 Se3 C15 C16 -179.3(4)
C13 Se3 C15 Se4 0.8(3)
C14 Se4 C15 C16 179.3(4)
C14 Se4 C15 Se3 -0.8(3)
Se3 C15 C16 S6 -179.3(2)
Se4 C15 C16 S6 0.6(6)
Se3 C15 C16 S5 -0.9(6)
Se4 C15 C16 S5 179.0(2)
C18 S6 C16 C15 -177.3(4)
C18 S6 C16 S5 4.2(3)
C17 S5 C16 C15 177.7(4)
C17 S5 C16 S6 -3.8(3)
C16 S5 C17 C18 1.6(4)
C16 S5 C17 S7 -179.0(3)
C19 S7 C17 C18 7.0(5)
C19 S7 C17 S5 -172.2(3)
S5 C17 C18 S8 179.1(3)
S7 C17 C18 S8 -0.1(7)
S5 C17 C18 S6 1.0(6)
S7 C17 C18 S6 -178.2(3)
C20 S8 C18 C17 -30.7(5)
C20 S8 C18 S6 147.3(3)
C16 S6 C18 C17 -3.2(4)
C16 S6 C18 S8 178.6(3)
C17 S7 C19 C20 25.8(4)
S7 C19 C20 S8 -64.6(5)
C18 S8 C20 C19 62.6(4)
C25 Se5 C23 C24 -3.4(4)
C25 Se5 C23 C21 176.8(4)
C21 C23 C24 C22 -0.1(9)
Se5 C23 C24 C22 -179.9(4)
C21 C23 C24 Se6 178.8(4)
Se5 C23 C24 Se6 -1.1(6)
C25 Se6 C24 C23 4.9(5)
C25 Se6 C24 C22 -176.1(4)
C23 Se5 C25 C26 -177.0(4)
C23 Se5 C25 Se6 6.4(3)
C24 Se6 C25 C26 176.5(4)
C24 Se6 C25 Se5 -6.8(3)
Se5 C25 C26 S10 -174.5(2)
Se6 C25 C26 S10 1.8(6)
Se5 C25 C26 S9 -0.7(7)
Se6 C25 C26 S9 175.6(2)
C28 S10 C26 C25 -168.7(4)
C28 S10 C26 S9 16.9(3)
C27 S9 C26 C25 168.4(4)
C27 S9 C26 S10 -17.3(3)
C26 S9 C27 C28 11.0(5)
C26 S9 C27 S11 -177.1(3)
C29 S11 C27 C28 39.9(5)
C29 S11 C27 S9 -131.6(3)
S9 C27 C28 S12 173.3(3)
S11 C27 C28 S12 1.6(7)
S9 C27 C28 S10 -0.8(6)
S11 C27 C28 S10 -172.5(3)
C30 S12 C28 C27 -30.9(6)
C30 S12 C28 S10 143.3(3)
C26 S10 C28 C27 -9.9(5)
C26 S10 C28 S12 175.4(3)
C27 S11 C29 C30 -57.6(6)
S11 C29 C30 S12 33.6(8)
C28 S12 C30 C29 10.9(7)
N1 C31 C32 C33 2.9(9)
C31 C32 C33 C34 -0.2(9)
C32 C33 C34 C35 -2.1(8)
C32 C33 C34 C36 177.1(6)
C33 C34 C35 N1 2.0(8)
C36 C34 C35 N1 -177.2(5)
C33 C34 C35 C37 -177.3(5)
C36 C34 C35 C37 3.5(8)
C33 C34 C36 C38 179.8(6)
C35 C34 C36 C38 -1.1(9)
N1 C35 C37 N2 -4.1(7)
C34 C35 C37 N2 175.2(5)
N1 C35 C37 C39 176.7(5)
C34 C35 C37 C39 -4.0(8)
C34 C36 C38 C39 -1.0(9)
N2 C37 C39 C41 3.6(8)
C35 C37 C39 C41 -177.3(5)
N2 C37 C39 C38 -177.2(5)
C35 C37 C39 C38 2.0(8)
C36 C38 C39 C41 179.7(6)
C36 C38 C39 C37 0.5(8)
C37 C39 C41 C42 -1.0(8)
C38 C39 C41 C42 179.8(5)
C39 C41 C42 C40 -1.4(8)
N2 C40 C42 C41 1.7(8)
C32 C31 N1 C35 -2.9(8)
C32 C31 N1 Cr1 165.7(4)
C34 C35 N1 C31 0.5(8)
C37 C35 N1 C31 179.8(5)
C34 C35 N1 Cr1 -169.9(4)
C37 C35 N1 Cr1 9.4(6)
C42 C40 N2 C37 0.8(8)
C42 C40 N2 Cr1 -178.3(4)
C35 C37 N2 C40 177.4(5)
C39 C37 N2 C40 -3.4(8)
C35 C37 N2 Cr1 -3.4(6)
C39 C37 N2 Cr1 175.7(4)
S13 C43 N3 Cr1 88(28)
S14 C44 N4 Cr1 -177(100)
S15 C45 N5 Cr1 -55(98)
S16 C46 N6 Cr1 164(100)
C46 N6 Cr1 N4 -27(5)
C46 N6 Cr1 N3 65(5)
C46 N6 Cr1 N5 -116(5)
C46 N6 Cr1 N2 141(4)
C46 N6 Cr1 N1 160(5)
C44 N4 Cr1 N6 -70.6(12)
C44 N4 Cr1 N3 -162.3(12)
C44 N4 Cr1 N5 23.0(12)
C44 N4 Cr1 N2 110.9(12)
C44 N4 Cr1 N1 68.0(18)
C43 N3 Cr1 N6 -126(2)
C43 N3 Cr1 N4 -32(2)
C43 N3 Cr1 N5 69(3)
C43 N3 Cr1 N2 61(2)
C43 N3 Cr1 N1 140(2)
C45 N5 Cr1 N6 -137.2(16)
C45 N5 Cr1 N4 128.5(16)
C45 N5 Cr1 N3 28(3)
C45 N5 Cr1 N2 35.9(16)
C45 N5 Cr1 N1 -44.1(16)
C40 N2 Cr1 N6 -154.6(13)
C37 N2 Cr1 N6 26.3(16)
C40 N2 Cr1 N4 12.7(5)
C37 N2 Cr1 N4 -166.4(4)
C40 N2 Cr1 N3 -79.0(5)
C37 N2 Cr1 N3 101.9(4)
C40 N2 Cr1 N5 101.8(5)
C37 N2 Cr1 N5 -77.3(4)
C40 N2 Cr1 N1 -174.5(5)
C37 N2 Cr1 N1 6.4(3)
C31 N1 Cr1 N6 4.7(5)
C35 N1 Cr1 N6 173.9(4)
C31 N1 Cr1 N4 -134.1(10)
C35 N1 Cr1 N4 35.2(12)
C31 N1 Cr1 N3 96.5(5)
C35 N1 Cr1 N3 -94.2(4)
C31 N1 Cr1 N5 -88.7(5)
C35 N1 Cr1 N5 80.6(4)
C31 N1 Cr1 N2 -177.8(5)
C35 N1 Cr1 N2 -8.5(3)
